data_7241792
loop_
_publ_author_name
'Prasad, Ram R. R.'
'Pleass, Charlotte'
'Rigg, Amber L.'
'Cordes, David B.'
'Lozinska, Magdalena M.'
'Georgieva, Veselina M.'
'Hoffmann, Frank'
'Slawin, Alexandra M. Z.'
'Wright, Paul A.'

_publ_section_title
;
 Isoreticular chemistry of scandium analogues of the multicomponent
 metal--organic framework MIL-142
;
_journal_issue 4
_journal_name_full CrystEngComm
_journal_page_first 804
_journal_page_last 812
_journal_paper_doi 10.1039/D0CE01593H
_journal_volume 23
_journal_year 2021
_chemical_formula_moiety 'C40 H20 N5 O18 Sc3'
_chemical_formula_sum 'C40 H20 N5 O18 Sc3'
_chemical_formula_weight 993.49
_space_group_crystal_system trigonal
_space_group_IT_number 166
_space_group_name_Hall '-R 3 2"'
_space_group_name_H-M_alt 'R -3 m :H'
_atom_sites_solution_hydrogens geom
_atom_sites_solution_primary direct
_atom_sites_solution_secondary difmap
_audit_creation_date 2020-09-09
_audit_creation_method 'by CrystalStructure 4.3'
_audit_update_record
;
2020-10-20 deposited with the CCDC.	2020-12-01 downloaded from the CCDC.
;
_cell_angle_alpha 90.0000
_cell_angle_beta 90.0000
_cell_angle_gamma 120.0000
_cell_formula_units_Z 18
_cell_length_a 28.8170(7)
_cell_length_b 28.8170(7)
_cell_length_c 47.9423(7)
_cell_measurement_reflns_used 10164
_cell_measurement_temperature 125
_cell_measurement_theta_max 69.58
_cell_measurement_theta_min 3.94
_cell_volume 34478.4(13)
_computing_cell_refinement 'CrysAlisPro 1.171.38.43i (Rigaku OD, 2015)'
_computing_data_collection 'CrysAlisPro 1.171.38.43i (Rigaku OD, 2015)'
_computing_data_reduction 'CrysAlisPro 1.171.38.43i (Rigaku OD, 2015)'
_computing_molecular_graphics 'CrystalStructure 4.3'
_computing_publication_material 'CrystalStructure 4.3 (Rigaku, 2018)'
_computing_structure_refinement 'SHELXL Version 2018/3 (Sheldrick, 2008)'
_computing_structure_solution 'SHELXT Version 2014/5 (Sheldrick, 2014)'
_diffrn_ambient_temperature 125
_diffrn_detector_area_resol_mean 5.811
_diffrn_measured_fraction_theta_full 1.000
_diffrn_measured_fraction_theta_max 0.994
_diffrn_measurement_device_type 'Rigaku XtaLAB P200'
_diffrn_measurement_method \w
_diffrn_radiation_type 'Cu K\a'
_diffrn_radiation_wavelength 1.54187
_diffrn_reflns_av_R_equivalents 0.1862
_diffrn_reflns_av_unetI/netI 0.0611
_diffrn_reflns_Laue_measured_fraction_full 1.000
_diffrn_reflns_Laue_measured_fraction_max 0.994
_diffrn_reflns_limit_h_max 36
_diffrn_reflns_limit_h_min -35
_diffrn_reflns_limit_k_max 35
_diffrn_reflns_limit_k_min -36
_diffrn_reflns_limit_l_max 60
_diffrn_reflns_limit_l_min -59
_diffrn_reflns_number 135506
_diffrn_reflns_point_group_measured_fraction_full 1.000
_diffrn_reflns_point_group_measured_fraction_max 0.994
_diffrn_reflns_theta_full 67.687
_diffrn_reflns_theta_max 75.679
_diffrn_reflns_theta_min 2.556
_diffrn_standards_number 0
_exptl_absorpt_coefficient_mu 2.625
_exptl_absorpt_correction_T_max 0.949
_exptl_absorpt_correction_T_min 0.584
_exptl_absorpt_correction_type multi-scan
_exptl_absorpt_process_details
;
CrysAlisPro 1.171.38.43i (Rigaku Oxford Diffraction, 2015)
Empirical absorption correction using spherical harmonics,
 implemented in SCALE3 ABSPACK scaling algorithm.
;
_exptl_crystal_colour colourless
_exptl_crystal_density_diffrn 0.861
_exptl_crystal_density_method 'not measured'
_exptl_crystal_description prism
_exptl_crystal_F_000 9036.00
_exptl_crystal_recrystallization_method 'solvothermal reaction in DMF/water'
_exptl_crystal_size_max 0.020
_exptl_crystal_size_mid 0.020
_exptl_crystal_size_min 0.020
_refine_diff_density_max 2.02
_refine_diff_density_min -0.45
_refine_ls_extinction_method none
_refine_ls_goodness_of_fit_ref 1.008
_refine_ls_hydrogen_treatment constr
_refine_ls_number_parameters 316
_refine_ls_number_reflns 8414
_refine_ls_number_restraints 4
_refine_ls_R_factor_all 0.1046
_refine_ls_R_factor_gt 0.0653
_refine_ls_shift/su_max 0.001
_refine_ls_structure_factor_coef Fsqd
_refine_ls_weighting_details 'w = 1/[\s^2^(Fo^2^)+(0.1284P)^2^] where P=(Fo^2^+2Fc^2^)/3'
_refine_ls_weighting_scheme calc
_refine_ls_wR_factor_gt 0.1840
_refine_ls_wR_factor_ref 0.2103
_reflns_Friedel_coverage 0.000
_reflns_number_gt 5089
_reflns_number_total 8414
_reflns_threshold_expression F^2^>2.0\s(F^2^)
_cod_data_source_file d0ce01593h2.cif
_cod_data_source_block MIL-142Sc-TATB-NO2
_cod_depositor_comments 'Adding full bibliography for 7241791--7241795.cif.'
_cod_original_sg_symbol_H-M R-3m
_cod_database_code 7241792

loop_
_space_group_symop_operation_xyz
'x, y, z'
'-y, x-y, z'
'-x+y, -x, z'
'-y, -x, z'
'x, x-y, z'
'-x+y, y, z'
'x+2/3, y+1/3, z+1/3'
'-y+2/3, x-y+1/3, z+1/3'
'-x+y+2/3, -x+1/3, z+1/3'
'-y+2/3, -x+1/3, z+1/3'
'x+2/3, x-y+1/3, z+1/3'
'-x+y+2/3, y+1/3, z+1/3'
'x+1/3, y+2/3, z+2/3'
'-y+1/3, x-y+2/3, z+2/3'
'-x+y+1/3, -x+2/3, z+2/3'
'-y+1/3, -x+2/3, z+2/3'
'x+1/3, x-y+2/3, z+2/3'
'-x+y+1/3, y+2/3, z+2/3'
'-x, -y, -z'
'y, -x+y, -z'
'x-y, x, -z'
'y, x, -z'
'-x, -x+y, -z'
'x-y, -y, -z'
'-x+2/3, -y+1/3, -z+1/3'
'y+2/3, -x+y+1/3, -z+1/3'
'x-y+2/3, x+1/3, -z+1/3'
'y+2/3, x+1/3, -z+1/3'
'-x+2/3, -x+y+1/3, -z+1/3'
'x-y+2/3, -y+1/3, -z+1/3'
'-x+1/3, -y+2/3, -z+2/3'
'y+1/3, -x+y+2/3, -z+2/3'
'x-y+1/3, x+2/3, -z+2/3'
'y+1/3, x+2/3, -z+2/3'
'-x+1/3, -x+y+2/3, -z+2/3'
'x-y+1/3, -y+2/3, -z+2/3'

loop_
_atom_site_label
_atom_site_type_symbol
_atom_site_fract_x
_atom_site_fract_y
_atom_site_fract_z
_atom_site_U_iso_or_equiv
_atom_site_adp_type
_atom_site_occupancy
_atom_site_site_symmetry_order
_atom_site_calc_flag
_atom_site_refinement_flags_posn
_atom_site_refinement_flags_adp
_atom_site_refinement_flags_occupancy
_atom_site_disorder_assembly
_atom_site_disorder_group
Sc1 Sc 0.20750(3) 0.29295(3) 0.66124(2) 0.0460(2) Uani 1 1 d . . . . .
Sc2 Sc 0.12660(2) 0.25320(3) 0.60191(2) 0.0388(2) Uani 1 2 d S T P . .
O1 O 0.20421(10) 0.30546(10) 0.58755(5) 0.0554(6) Uani 1 1 d . . . . .
O2 O 0.25391(10) 0.32909(11) 0.62586(5) 0.0557(6) Uani 1 1 d . . . . .
O3 O 0.42554(11) 0.49704(13) 0.36602(5) 0.0661(8) Uani 1 1 d . . . . .
O4 O 0.22244(10) 0.36725(9) 0.67667(5) 0.0538(6) Uani 1 1 d . . . . .
O5 O 0.14778(12) 0.19430(10) 0.60997(5) 0.0608(7) Uani 1 1 d . . . . .
O6 O 0.19559(11) 0.21745(9) 0.64906(5) 0.0540(6) Uani 1 1 d . . . . .
O7 O 0.13997(6) 0.27995(12) 0.64123(6) 0.0405(7) Uani 1 2 d S T P . .
O8 O 0.28367(14) 0.30743(13) 0.67759(6) 0.0803(10) Uani 1 1 d . . . . .
O9 O 0.10976(8) 0.21952(16) 0.55978(7) 0.0617(10) Uani 1 2 d S T P . .
O24 O 0.1538(10) 0.1307(12) 0.5590(5) 0.399(16) Uiso 0.5 1 d D . P A 1
O25 O 0.0816(9) 0.0938(10) 0.5840(5) 0.351(14) Uiso 0.5 1 d D . P A 1
N1 N 0.46715(10) 0.53285(10) 0.55403(8) 0.0520(10) Uani 1 2 d S T P . .
N3 N 0.42467(12) 0.49368(13) 0.51112(6) 0.0572(8) Uani 1 1 d . . . . .
N17 N 0.36075(7) 0.63925(7) 0.70394(7) 0.0402(8) Uani 1 2 d S T P . .
N24 N 0.1293(9) 0.1084(10) 0.5801(3) 0.240(9) Uiso 0.5 1 d D . P A 1
C2 C 0.42717(15) 0.49459(15) 0.53913(7) 0.0531(9) Uani 1 1 d . . . . .
C4 C 0.46517(12) 0.53483(12) 0.49868(10) 0.0544(13) Uani 1 2 d S T P . .
C5 C 0.38205(15) 0.45125(15) 0.55461(7) 0.0534(9) Uani 1 1 d . . . . .
C6 C 0.33437(16) 0.41665(18) 0.54088(8) 0.0747(14) Uani 1 1 d . . . . .
H6 H 0.331588 0.419774 0.521304 0.090 Uiso 1 1 calc R U . . .
C7 C 0.29197(17) 0.37857(19) 0.55535(8) 0.0725(13) Uani 1 1 d . . . . .
H7 H 0.259713 0.355315 0.545741 0.087 Uiso 1 1 calc R U . . .
C8 C 0.29484(14) 0.37288(14) 0.58424(7) 0.0499(8) Uani 1 1 d . . . . .
C9 C 0.34273(14) 0.40649(15) 0.59776(7) 0.0523(9) Uani 1 1 d . . . . .
H9 H 0.345826 0.402682 0.617244 0.063 Uiso 1 1 calc R U . . .
C10 C 0.38598(15) 0.44550(15) 0.58305(7) 0.0554(10) Uani 1 1 d . . . . .
H10 H 0.418536 0.468449 0.592508 0.066 Uiso 1 1 calc R U . . .
C11 C 0.24794(14) 0.33300(14) 0.60018(7) 0.0480(8) Uani 1 1 d . . . . .
C12 C 0.46434(12) 0.53566(12) 0.46722(10) 0.0585(14) Uani 1 2 d S T P . .
C13 C 0.42175(17) 0.49480(18) 0.45295(7) 0.0644(11) Uani 1 1 d . . . . .
H13 H 0.393003 0.466545 0.462904 0.077 Uiso 1 1 calc R U . . .
C14 C 0.42132(18) 0.49538(18) 0.42405(7) 0.0636(11) Uani 1 1 d . . . . .
H14 H 0.392795 0.466909 0.414090 0.076 Uiso 1 1 calc R U . . .
C15 C 0.46251(11) 0.53749(11) 0.40976(10) 0.0593(14) Uani 1 2 d S T P . .
C16 C 0.46326(11) 0.53674(11) 0.37825(10) 0.0632(16) Uani 1 2 d S T P . .
C18 C 0.30724(9) 0.61448(18) 0.70370(9) 0.0407(10) Uani 1 2 d S T P . .
C19 C 0.27781(9) 0.55561(17) 0.70107(9) 0.0398(10) Uani 1 2 d S T P . .
C20 C 0.30541(14) 0.52795(14) 0.69874(7) 0.0492(8) Uani 1 1 d . . . . .
H20 H 0.343121 0.546238 0.701419 0.059 Uiso 1 1 calc R U . . .
C21 C 0.27840(14) 0.47380(14) 0.69252(7) 0.0505(8) Uani 1 1 d . . . . .
H21 H 0.297609 0.455094 0.690752 0.061 Uiso 1 1 calc R U . . .
C22 C 0.22347(9) 0.44694(18) 0.68889(9) 0.0439(11) Uani 1 2 d S T P . .
C23 C 0.19483(10) 0.3897(2) 0.68011(9) 0.0479(12) Uani 1 2 d S T P . .
C24 C 0.1489(3) 0.0985(2) 0.60735(10) 0.101(2) Uani 1 1 d D . . . .
H24 H 0.133097 0.106804 0.592196 0.121 Uiso 0.5 1 calc R U P A 2
C25 C 0.17161(17) 0.13454(15) 0.62904(7) 0.0548(9) Uani 1 1 d . . . . .
C26 C 0.19464(18) 0.12154(15) 0.65067(8) 0.0624(11) Uani 1 1 d . . . . .
H26 H 0.210675 0.145843 0.665743 0.075 Uiso 1 1 calc R U . . .
C27 C 0.17157(16) 0.18575(14) 0.62948(7) 0.0517(9) Uani 1 1 d . . . . .

loop_
_atom_site_aniso_label
_atom_site_aniso_U_11
_atom_site_aniso_U_22
_atom_site_aniso_U_33
_atom_site_aniso_U_23
_atom_site_aniso_U_13
_atom_site_aniso_U_12
Sc1 0.0688(5) 0.0390(4) 0.0319(3) -0.0013(2) -0.0054(3) 0.0282(3)
Sc2 0.0448(4) 0.0353(5) 0.0332(4) 0.0016(3) 0.00079(16) 0.0176(2)
O1 0.0427(14) 0.0579(15) 0.0523(14) -0.0027(11) 0.0062(11) 0.0150(12)
O2 0.0457(14) 0.0602(16) 0.0513(14) 0.0145(11) 0.0052(11) 0.0189(12)
O3 0.0734(19) 0.109(2) 0.0309(12) -0.0097(13) -0.0017(12) 0.0565(18)
O4 0.0653(16) 0.0397(13) 0.0606(15) -0.0135(11) -0.0183(12) 0.0294(12)
O5 0.098(2) 0.0515(15) 0.0495(14) -0.0045(11) -0.0122(13) 0.0498(15)
O6 0.0728(17) 0.0426(13) 0.0501(13) -0.0046(11) -0.0053(12) 0.0314(13)
O7 0.0483(14) 0.0374(16) 0.0320(14) -0.0003(12) -0.0001(6) 0.0187(8)
O8 0.101(2) 0.085(2) 0.0796(19) -0.0375(16) -0.0493(18) 0.065(2)
O9 0.0749(19) 0.069(2) 0.0390(18) -0.0112(16) -0.0056(8) 0.0346(12)
N1 0.0508(17) 0.0508(17) 0.0350(19) -0.0026(9) 0.0026(9) 0.011(2)
N3 0.0543(19) 0.065(2) 0.0340(14) -0.0020(13) 0.0036(13) 0.0166(16)
N17 0.0375(15) 0.0375(15) 0.044(2) -0.0005(8) 0.0005(8) 0.0179(17)
C2 0.054(2) 0.057(2) 0.0338(16) -0.0022(15) 0.0004(15) 0.0172(18)
C4 0.057(2) 0.057(2) 0.037(2) -0.0037(12) 0.0037(12) 0.020(3)
C5 0.055(2) 0.053(2) 0.0381(17) -0.0044(15) 0.0034(15) 0.0163(18)
C6 0.056(2) 0.086(3) 0.0362(18) -0.0030(18) -0.0006(16) 0.001(2)
C7 0.051(2) 0.085(3) 0.046(2) -0.009(2) -0.0048(17) 0.007(2)
C8 0.0437(19) 0.049(2) 0.0481(18) -0.0032(15) 0.0025(15) 0.0163(16)
C9 0.049(2) 0.054(2) 0.0378(17) 0.0026(15) 0.0003(14) 0.0131(17)
C10 0.052(2) 0.053(2) 0.0398(17) -0.0056(15) -0.0026(15) 0.0097(17)
C11 0.044(2) 0.0451(19) 0.053(2) -0.0020(15) 0.0023(15) 0.0214(17)
C12 0.070(3) 0.070(3) 0.033(2) -0.0039(12) 0.0039(12) 0.033(3)
C13 0.068(3) 0.077(3) 0.0371(18) -0.0056(18) 0.0003(17) 0.028(2)
C14 0.074(3) 0.080(3) 0.0358(18) -0.0093(18) -0.0026(17) 0.038(2)
C15 0.084(3) 0.084(3) 0.031(2) -0.0041(10) 0.0041(10) 0.057(4)
C16 0.097(4) 0.097(4) 0.029(2) -0.0037(10) 0.0037(10) 0.074(4)
C18 0.0392(18) 0.043(3) 0.042(2) 0.0026(19) 0.0013(9) 0.0213(13)
C19 0.0404(18) 0.036(2) 0.042(2) 0.0049(18) 0.0024(9) 0.0178(12)
C20 0.043(2) 0.0409(19) 0.063(2) -0.0049(15) -0.0067(15) 0.0206(16)
C21 0.052(2) 0.045(2) 0.059(2) -0.0043(16) -0.0024(16) 0.0278(18)
C22 0.052(2) 0.039(3) 0.036(2) -0.0016(18) -0.0008(9) 0.0193(13)
C23 0.059(2) 0.045(3) 0.035(2) -0.0024(19) -0.0012(10) 0.0224(14)
C24 0.181(6) 0.083(3) 0.079(3) -0.032(3) -0.068(4) 0.095(4)
C25 0.073(3) 0.043(2) 0.053(2) -0.0069(16) -0.0083(18) 0.0326(19)
C26 0.086(3) 0.049(2) 0.059(2) -0.0133(17) -0.027(2) 0.039(2)
C27 0.071(3) 0.0428(19) 0.0470(19) -0.0006(15) -0.0016(17) 0.0333(19)

loop_
_atom_type_symbol
_atom_type_description
_atom_type_scat_dispersion_real
_atom_type_scat_dispersion_imag
_atom_type_scat_source
C C 0.0181 0.0091
;
International Tables for Crystallography
(Vol. C, Tables 4.2.6.8 and 6.1.1.4)
;
H H 0.0000 0.0000
;
International Tables for Crystallography
(Vol. C, Table 6.1.1.4)
;
N N 0.0311 0.0180
;
International Tables for Crystallography
(Vol. C, Tables 4.2.6.8 and 6.1.1.4)
;
O O 0.0492 0.0322
;
International Tables for Crystallography
(Vol. C, Tables 4.2.6.8 and 6.1.1.4)
;
Sc Sc 0.3119 1.5331
;
International Tables for Crystallography
(Vol. C, Tables 4.2.6.8 and 6.1.1.4)
;

loop_
_geom_angle_atom_site_label_1
_geom_angle_atom_site_label_2
_geom_angle_atom_site_label_3
_geom_angle
_geom_angle_site_symmetry_1
_geom_angle_site_symmetry_3
_geom_angle_publ_flag
O7 Sc1 O3 95.02(12) . 8 ?
O7 Sc1 O2 91.37(10) . . ?
O3 Sc1 O2 173.10(12) 8 . ?
O7 Sc1 O4 92.51(11) . . ?
O3 Sc1 O4 85.76(11) 8 . ?
O2 Sc1 O4 91.38(11) . . ?
O7 Sc1 O6 91.85(11) . . ?
O3 Sc1 O6 91.08(10) 8 . ?
O2 Sc1 O6 91.31(10) . . ?
O4 Sc1 O6 174.82(10) . . ?
O7 Sc1 O8 173.00(12) . . ?
O3 Sc1 O8 91.60(13) 8 . ?
O2 Sc1 O8 82.13(12) . . ?
O4 Sc1 O8 90.27(10) . . ?
O6 Sc1 O8 85.72(11) . . ?
O7 Sc1 Sc2 29.79(7) . . ?
O3 Sc1 Sc2 116.93(9) 8 . ?
O2 Sc1 Sc2 69.97(7) . . ?
O4 Sc1 Sc2 112.67(7) . . ?
O6 Sc1 Sc2 72.43(7) . . ?
O8 Sc1 Sc2 143.61(9) . . ?
O7 Sc1 Sc1 29.94(7) . 6 ?
O3 Sc1 Sc1 72.05(9) 8 6 ?
O2 Sc1 Sc1 113.04(7) . 6 ?
O4 Sc1 Sc1 72.22(7) . 6 ?
O6 Sc1 Sc1 110.69(8) . 6 ?
O8 Sc1 Sc1 156.51(8) . 6 ?
Sc2 Sc1 Sc1 59.728(13) . 6 ?
O7 Sc2 O1 95.85(9) . 6 ?
O7 Sc2 O1 95.85(9) . . ?
O1 Sc2 O1 90.34(16) 6 . ?
O7 Sc2 O5 93.44(9) . 6 ?
O1 Sc2 O5 90.24(11) 6 6 ?
O1 Sc2 O5 170.58(10) . 6 ?
O7 Sc2 O5 93.44(9) . . ?
O1 Sc2 O5 170.58(10) 6 . ?
O1 Sc2 O5 90.24(11) . . ?
O5 Sc2 O5 87.66(17) 6 . ?
O7 Sc2 O9 176.91(14) . . ?
O1 Sc2 O9 86.32(10) 6 . ?
O1 Sc2 O9 86.32(10) . . ?
O5 Sc2 O9 84.34(10) 6 . ?
O5 Sc2 O9 84.34(10) . . ?
O7 Sc2 Sc1 30.272(13) . 6 ?
O1 Sc2 Sc1 74.54(7) 6 6 ?
O1 Sc2 Sc1 116.64(8) . 6 ?
O5 Sc2 Sc1 72.53(7) 6 6 ?
O5 Sc2 Sc1 113.45(7) . 6 ?
O9 Sc2 Sc1 149.560(17) . 6 ?
O7 Sc2 Sc1 30.272(13) . . ?
O1 Sc2 Sc1 116.64(8) 6 . ?
O1 Sc2 Sc1 74.54(7) . . ?
O5 Sc2 Sc1 113.45(7) 6 . ?
O5 Sc2 Sc1 72.53(7) . . ?
O9 Sc2 Sc1 149.560(17) . . ?
Sc1 Sc2 Sc1 60.54(3) 6 . ?
C11 O1 Sc2 132.0(2) . . ?
C11 O2 Sc1 139.4(2) . . ?
C16 O3 Sc1 134.0(3) . 15_554 ?
C23 O4 Sc1 135.2(3) . . ?
C27 O5 Sc2 134.6(2) . . ?
C27 O6 Sc1 135.0(2) . . ?
Sc2 O7 Sc1 119.94(7) . 6 ?
Sc2 O7 Sc1 119.94(7) . . ?
Sc1 O7 Sc1 120.12(14) 6 . ?
C2 N1 C2 115.2(4) . 4_665 ?
C4 N3 C2 114.8(3) . . ?
C18 N17 C18 115.1(4) . 2_665 ?
O24 N24 O25 124.1(16) . . ?
O24 N24 C24 130(2) . . ?
O25 N24 C24 105.2(18) . . ?
N1 C2 N3 124.5(3) . . ?
N1 C2 C5 117.5(3) . . ?
N3 C2 C5 118.0(3) . . ?
N3 C4 N3 126.2(4) 4_665 . ?
N3 C4 C12 116.9(2) 4_665 . ?
N3 C4 C12 116.9(2) . . ?
C10 C5 C6 119.3(3) . . ?
C10 C5 C2 120.4(3) . . ?
C6 C5 C2 120.3(3) . . ?
C7 C6 C5 120.3(3) . . ?
C7 C6 H6 119.9 . . ?
C5 C6 H6 119.9 . . ?
C6 C7 C8 121.2(4) . . ?
C6 C7 H7 119.4 . . ?
C8 C7 H7 119.4 . . ?
C9 C8 C7 118.4(3) . . ?
C9 C8 C11 120.4(3) . . ?
C7 C8 C11 121.2(3) . . ?
C10 C9 C8 120.4(3) . . ?
C10 C9 H9 119.8 . . ?
C8 C9 H9 119.8 . . ?
C9 C10 C5 120.3(3) . . ?
C9 C10 H10 119.8 . . ?
C5 C10 H10 119.8 . . ?
O2 C11 O1 123.6(3) . . ?
O2 C11 C8 117.7(3) . . ?
O1 C11 C8 118.7(3) . . ?
C13 C12 C13 120.6(5) . 4_665 ?
C13 C12 C4 119.7(2) . . ?
C13 C12 C4 119.7(2) 4_665 . ?
C12 C13 C14 119.6(4) . . ?
C12 C13 H13 120.2 . . ?
C14 C13 H13 120.2 . . ?
C15 C14 C13 119.8(4) . . ?
C15 C14 H14 120.1 . . ?
C13 C14 H14 120.1 . . ?
C14 C15 C14 120.5(5) 4_665 . ?
C14 C15 C16 119.7(2) 4_665 . ?
C14 C15 C16 119.7(2) . . ?
O3 C16 O3 124.4(5) . 4_665 ?
O3 C16 C15 117.8(2) . . ?
O3 C16 C15 117.8(2) 4_665 . ?
N17 C18 N17 124.9(4) 3_565 . ?
N17 C18 C19 117.5(2) 3_565 . ?
N17 C18 C19 117.5(2) . . ?
C20 C19 C20 119.3(4) 6 . ?
C20 C19 C18 120.3(2) 6 . ?
C20 C19 C18 120.3(2) . . ?
C19 C20 C21 120.4(3) . . ?
C19 C20 H20 119.8 . . ?
C21 C20 H20 119.8 . . ?
C22 C21 C20 120.0(3) . . ?
C22 C21 H21 120.0 . . ?
C20 C21 H21 120.0 . . ?
C21 C22 C21 119.8(4) . 6 ?
C21 C22 C23 120.1(2) . . ?
C21 C22 C23 120.1(2) 6 . ?
O4 C23 O4 124.9(5) . 6 ?
O4 C23 C22 117.5(2) . . ?
O4 C23 C22 117.5(2) 6 . ?
C25 C24 C24 121.0(2) . 5 ?
C25 C24 N24 126.2(10) . . ?
C24 C24 N24 112.2(10) 5 . ?
C25 C24 H24 119.5 . . ?
C24 C24 H24 119.5 5 . ?
C26 C25 C24 118.2(4) . . ?
C26 C25 C27 120.1(3) . . ?
C24 C25 C27 121.7(3) . . ?
C25 C26 C26 120.8(2) . 5 ?
C25 C26 H26 119.6 . . ?
C26 C26 H26 119.6 5 . ?
O6 C27 O5 125.0(3) . . ?
O6 C27 C25 117.6(3) . . ?
O5 C27 C25 117.3(3) . . ?

loop_
_geom_bond_atom_site_label_1
_geom_bond_atom_site_label_2
_geom_bond_distance
_geom_bond_site_symmetry_2
_geom_bond_publ_flag
Sc1 O7 2.0293(15) . ?
Sc1 O3 2.087(3) 8 ?
Sc1 O2 2.087(2) . ?
Sc1 O4 2.096(2) . ?
Sc1 O6 2.109(2) . ?
Sc1 O8 2.166(3) . ?
Sc1 Sc2 3.4883(9) . ?
Sc1 Sc1 3.5168(14) 6 ?
Sc2 O7 2.000(3) . ?
Sc2 O1 2.092(2) 6 ?
Sc2 O1 2.092(2) . ?
Sc2 O5 2.107(2) 6 ?
Sc2 O5 2.107(2) . ?
Sc2 O9 2.188(3) . ?
O1 C11 1.259(4) . ?
O2 C11 1.256(4) . ?
O3 C16 1.261(3) . ?
O4 C23 1.261(3) . ?
O5 C27 1.255(4) . ?
O6 C27 1.250(4) . ?
O24 N24 1.216(9) . ?
O25 N24 1.233(9) . ?
N1 C2 1.335(4) . ?
N1 C2 1.335(4) 4_665 ?
N3 C4 1.319(4) . ?
N3 C2 1.344(4) . ?
N17 C18 1.337(3) . ?
N17 C18 1.337(3) 2_665 ?
N24 C24 1.508(9) . ?
C2 C5 1.475(5) . ?
C4 C12 1.509(6) . ?
C5 C10 1.385(5) . ?
C5 C6 1.395(5) . ?
C6 C7 1.355(5) . ?
C6 H6 0.9500 . ?
C7 C8 1.402(5) . ?
C7 H7 0.9500 . ?
C8 C9 1.388(5) . ?
C8 C11 1.476(5) . ?
C9 C10 1.383(5) . ?
C9 H9 0.9500 . ?
C10 H10 0.9500 . ?
C12 C13 1.384(5) . ?
C12 C13 1.384(5) 4_665 ?
C13 C14 1.386(5) . ?
C13 H13 0.9500 . ?
C14 C15 1.382(5) . ?
C14 H14 0.9500 . ?
C15 C16 1.511(6) . ?
C18 C19 1.474(6) . ?
C19 C20 1.384(4) 6 ?
C19 C20 1.384(4) . ?
C20 C21 1.384(5) . ?
C20 H20 0.9500 . ?
C21 C22 1.382(4) . ?
C21 H21 0.9500 . ?
C22 C23 1.490(7) . ?
C24 C25 1.381(6) . ?
C24 C24 1.385(9) 5 ?
C24 H24 0.9500 . ?
C25 C26 1.380(5) . ?
C25 C27 1.477(5) . ?
C26 C26 1.396(7) 5 ?
C26 H26 0.9500 . ?

loop_
_geom_torsion_atom_site_label_1
_geom_torsion_atom_site_label_2
_geom_torsion_atom_site_label_3
_geom_torsion_atom_site_label_4
_geom_torsion
_geom_torsion_site_symmetry_1
_geom_torsion_site_symmetry_2
_geom_torsion_site_symmetry_3
_geom_torsion_site_symmetry_4
_geom_torsion_publ_flag
C2 N1 C2 N3 2.1(8) 4_665 . . . ?
C2 N1 C2 C5 -176.1(3) 4_665 . . . ?
C4 N3 C2 N1 -1.1(7) . . . . ?
C4 N3 C2 C5 177.1(4) . . . . ?
C2 N3 C4 N3 -0.1(9) . . . 4_665 ?
C2 N3 C4 C12 179.9(4) . . . . ?
N1 C2 C5 C10 -11.5(6) . . . . ?
N3 C2 C5 C10 170.1(4) . . . . ?
N1 C2 C5 C6 166.5(4) . . . . ?
N3 C2 C5 C6 -11.9(6) . . . . ?
C10 C5 C6 C7 1.4(7) . . . . ?
C2 C5 C6 C7 -176.6(5) . . . . ?
C5 C6 C7 C8 -0.1(8) . . . . ?
C6 C7 C8 C9 -1.4(7) . . . . ?
C6 C7 C8 C11 177.3(4) . . . . ?
C7 C8 C9 C10 1.6(6) . . . . ?
C11 C8 C9 C10 -177.1(4) . . . . ?
C8 C9 C10 C5 -0.4(6) . . . . ?
C6 C5 C10 C9 -1.2(6) . . . . ?
C2 C5 C10 C9 176.8(4) . . . . ?
Sc1 O2 C11 O1 -10.2(6) . . . . ?
Sc1 O2 C11 C8 168.8(3) . . . . ?
Sc2 O1 C11 O2 8.5(6) . . . . ?
Sc2 O1 C11 C8 -170.4(2) . . . . ?
C9 C8 C11 O2 -3.3(5) . . . . ?
C7 C8 C11 O2 178.0(4) . . . . ?
C9 C8 C11 O1 175.6(4) . . . . ?
C7 C8 C11 O1 -3.1(6) . . . . ?
N3 C4 C12 C13 -178.8(5) 4_665 . . . ?
N3 C4 C12 C13 1.1(8) . . . . ?
N3 C4 C12 C13 -1.2(8) 4_665 . . 4_665 ?
N3 C4 C12 C13 178.8(5) . . . 4_665 ?
C13 C12 C13 C14 3.0(9) 4_665 . . . ?
C4 C12 C13 C14 -179.4(5) . . . . ?
C12 C13 C14 C15 -2.0(7) . . . . ?
C13 C14 C15 C14 1.0(9) . . . 4_665 ?
C13 C14 C15 C16 177.2(4) . . . . ?
Sc1 O3 C16 O3 24.4(9) 15_554 . . 4_665 ?
Sc1 O3 C16 C15 -151.8(3) 15_554 . . . ?
C14 C15 C16 O3 176.3(5) 4_665 . . . ?
C14 C15 C16 O3 0.1(8) . . . . ?
C14 C15 C16 O3 -0.1(8) 4_665 . . 4_665 ?
C14 C15 C16 O3 -176.3(5) . . . 4_665 ?
C18 N17 C18 N17 -1.7(9) 2_665 . . 3_565 ?
C18 N17 C18 C19 174.0(3) 2_665 . . . ?
N17 C18 C19 C20 0.5(6) 3_565 . . 6 ?
N17 C18 C19 C20 -175.5(4) . . . 6 ?
N17 C18 C19 C20 175.5(4) 3_565 . . . ?
N17 C18 C19 C20 -0.5(6) . . . . ?
C20 C19 C20 C21 3.8(7) 6 . . . ?
C18 C19 C20 C21 -171.3(4) . . . . ?
C19 C20 C21 C22 -0.7(6) . . . . ?
C20 C21 C22 C21 -2.5(7) . . . 6 ?
C20 C21 C22 C23 175.4(4) . . . . ?
Sc1 O4 C23 O4 7.2(7) . . . 6 ?
Sc1 O4 C23 C22 -172.8(3) . . . . ?
C21 C22 C23 O4 1.1(6) . . . . ?
C21 C22 C23 O4 178.9(4) 6 . . . ?
C21 C22 C23 O4 -178.9(4) . . . 6 ?
C21 C22 C23 O4 -1.1(6) 6 . . 6 ?
O24 N24 C24 C25 82(4) . . . . ?
O25 N24 C24 C25 -91(2) . . . . ?
O24 N24 C24 C24 -89(3) . . . 5 ?
O25 N24 C24 C24 97(2) . . . 5 ?
C24 C24 C25 C26 0.4(6) 5 . . . ?
N24 C24 C25 C26 -170.4(12) . . . . ?
C24 C24 C25 C27 -179.5(3) 5 . . . ?
N24 C24 C25 C27 9.7(15) . . . . ?
C24 C25 C26 C26 -0.4(6) . . . 5 ?
C27 C25 C26 C26 179.5(3) . . . 5 ?
Sc1 O6 C27 O5 2.6(6) . . . . ?
Sc1 O6 C27 C25 -178.1(3) . . . . ?
Sc2 O5 C27 O6 -9.3(6) . . . . ?
Sc2 O5 C27 C25 171.4(3) . . . . ?
C26 C25 C27 O6 4.1(6) . . . . ?
C24 C25 C27 O6 -176.0(5) . . . . ?
C26 C25 C27 O5 -176.6(4) . . . . ?
C24 C25 C27 O5 3.3(7) . . . . ?
